data_2008384
loop_
_publ_author_name
'Pilati, Tullio'
'G. Biju Kumar'
'Amrish C. Shah'

_publ_section_title
;
 (<i>R</i>)-<i>N</i>-(1-Hydroxybut-2-yl)pyrrolidine-2,5-dione
;
_journal_issue 4
_journal_name_full 'Acta Crystallographica Section C'
_journal_page_first 612
_journal_page_last 613
_journal_paper_doi 10.1107/S010827019801484X
_journal_volume 55
_journal_year 1999
_chemical_formula_sum 'C8 H13 N O3'
_chemical_formula_weight 171.2
_chemical_melting_point 323
_chemical_name_systematic
;
(R)1-(1-hydroxymethyl-propyl)-pyrrolidine-2,5-dione
;
_space_group_IT_number 19
_symmetry_cell_setting orthorhombic
_symmetry_space_group_name_Hall 'P 2ac 2ab'
_symmetry_space_group_name_H-M 'P 21 21 21'
_audit_creation_method SHELXL-97
_cell_angle_alpha 90.00
_cell_angle_beta 90.00
_cell_angle_gamma 90.00
_cell_formula_units_Z 8
_cell_length_a 9.6190(10)
_cell_length_b 10.325(2)
_cell_length_c 18.910(3)
_cell_measurement_reflns_used 50
_cell_measurement_temperature 293(2)
_cell_measurement_theta_max 12.558
_cell_measurement_theta_min 3.604
_cell_volume 1878.1(5)
_computing_cell_refinement 'Siemens XSCANS'
_computing_data_collection 'Siemens XSCANS (Fait, 1991)'
_computing_data_reduction 'Siemens XSCANS'
_computing_molecular_graphics 'ORTEPII (Johnson, 1976)'
_computing_publication_material
;
 SHELXL93, PARST (Nardelli, 1983)
 and PARSTCIF (Nardelli, 1991)
;
_computing_structure_refinement 'SHELXL93 (Sheldrick, 1993)'
_computing_structure_solution 'SIR92 (Altomare et al., 1994)'
_diffrn_ambient_temperature 293(2)
_diffrn_measured_fraction_theta_full 1.000
_diffrn_measured_fraction_theta_max 1.000
_diffrn_measurement_device 'Siemens P4'
_diffrn_measurement_method '2\q/\w scans'
_diffrn_radiation_monochromator graphite
_diffrn_radiation_source 'fine-focus sealed tube'
_diffrn_radiation_type MoK\a
_diffrn_radiation_wavelength 0.71073
_diffrn_reflns_av_R_equivalents 0.0149
_diffrn_reflns_av_sigmaI/netI 0.0491
_diffrn_reflns_limit_h_max 11
_diffrn_reflns_limit_h_min 0
_diffrn_reflns_limit_k_max 12
_diffrn_reflns_limit_k_min 0
_diffrn_reflns_limit_l_max 22
_diffrn_reflns_limit_l_min -22
_diffrn_reflns_number 3706
_diffrn_reflns_theta_full 25.00
_diffrn_reflns_theta_max 25.00
_diffrn_reflns_theta_min 2.15
_diffrn_standards_decay_% 0.0
_diffrn_standards_interval_count 97
_diffrn_standards_number 3
_exptl_absorpt_coefficient_mu 0.093
_exptl_absorpt_correction_type none
_exptl_crystal_colour colourless
_exptl_crystal_density_diffrn 1.211
_exptl_crystal_density_meas ?
_exptl_crystal_description Prism
_exptl_crystal_F_000 736
_exptl_crystal_size_max 0.50
_exptl_crystal_size_mid 0.30
_exptl_crystal_size_min 0.24
_refine_diff_density_max 0.137
_refine_diff_density_min -0.139
_refine_ls_extinction_coef 0.0223(19)
_refine_ls_extinction_method 'SHELXL93 (Sheldrick, 1993)'
_refine_ls_goodness_of_fit_ref 0.970
_refine_ls_hydrogen_treatment mixed
_refine_ls_matrix_type full
_refine_ls_number_parameters 268
_refine_ls_number_reflns 3306
_refine_ls_number_restraints 0
_refine_ls_restrained_S_all 0.970
_refine_ls_R_factor_all 0.0956
_refine_ls_R_factor_gt 0.0465
_refine_ls_shift/su_max 0.008
_refine_ls_shift/su_mean 0.001
_refine_ls_structure_factor_coef Fsqd
_refine_ls_weighting_details 'w = 1/[\s^2^(Fo^2^)+(0.0526P)^2^] where P=(Fo^2^+2Fc^2^)/3'
_refine_ls_weighting_scheme calc
_refine_ls_wR_factor_ref 0.1163
_reflns_number_gt 1915
_reflns_number_total 3306
_reflns_threshold_expression I>2sigma(I)
_cod_data_source_file na1387.cif
_cod_data_source_block bk2
_cod_depositor_comments
;
The following automatic conversions were performed:
'_symmetry_cell_setting' value 'Orthorhombic' changed to 'orthorhombic'
according to '/home/saulius/struct/CIF-dictionaries/cif_core.dic'
dictionary named 'cif_core.dic' version 2.4.1 from
2010-06-29.

'_geom_bond_publ_flag' value 'YES' changed to 'yes' according
to '/home/saulius/struct/CIF-dictionaries/cif_core.dic' dictionary named
'cif_core.dic' version 2.4.1 from 2010-06-29 (10
times).

'_geom_bond_publ_flag' value 'NO' changed to 'no' according to
'/home/saulius/struct/CIF-dictionaries/cif_core.dic' dictionary named
'cif_core.dic' version 2.4.1 from 2010-06-29 (40 times).

Automatic conversion script
Id: cif_fix_enum 1527 2010-12-29 10:47:43Z saulius 

The following automatic conversions were performed:

'_symmetry_cell_setting' value 'Orthorhombic' changed to
'orthorhombic' according to
/home/saulius/struct/CIF-dictionaries/cif_core.dic dictionary named
'cif_core.dic' version 2.4.1 from 2010-06-29.

'_geom_bond_publ_flag'
value 'YES' changed to 'yes' according to
/home/saulius/struct/CIF-dictionaries/cif_core.dic dictionary named
'cif_core.dic' version 2.4.1 from 2010-06-29 (10
times).

'_geom_bond_publ_flag' value 'NO' changed to 'no' according
to /home/saulius/struct/CIF-dictionaries/cif_core.dic dictionary
named 'cif_core.dic' version 2.4.1 from 2010-06-29 (40
times).

'_geom_angle_publ_flag' value 'NO' changed to 'no' according
to /home/saulius/struct/CIF-dictionaries/cif_core.dic dictionary
named 'cif_core.dic' version 2.4.1 from 2010-06-29 (92
times).

'_geom_torsion_publ_flag' value 'NO' changed to 'no'
according to /home/saulius/struct/CIF-dictionaries/cif_core.dic
dictionary named 'cif_core.dic' version 2.4.1 from 2010-06-29 (25
times).

'_geom_torsion_publ_flag' value 'YES' changed to 'yes'
according to /home/saulius/struct/CIF-dictionaries/cif_core.dic
dictionary named 'cif_core.dic' version 2.4.1 from 2010-06-29 (17
times).

Automatic conversion script
Id: cif_fix_values 1715 2011-07-08 13:25:40Z adriana 

The following automatic conversions were performed:

'_exptl_crystal_density_meas' value 'not measured' was changed to '?'
- the value is perceived as not measured.

Automatic conversion script
Id: cif_fix_values 3008 2015-01-20 13:52:24Z robertas 

The following automatic conversions were performed:

'_refine_ls_weighting_scheme' value 'calc w =
1/[\s^2^(Fo^2^)+(0.0526P)^2^] where P=(Fo^2^+2Fc^2^)/3' was changed
to 'calc'. New tag '_refine_ls_weighting_details' was created. The
value of the new tag was set to 'w = 1/[\s^2^(Fo^2^)+(0.0526P)^2^]
where P=(Fo^2^+2Fc^2^)/3'.

Automatic conversion script
Id: cif_fix_values 3143 2015-03-26 13:38:13Z robertas 
;
_cod_database_code 2008384

loop_
_symmetry_equiv_pos_as_xyz
'x, y, z'
'-x+1/2, -y, z+1/2'
'-x, y+1/2, -z+1/2'
'x+1/2, -y+1/2, -z'

loop_
_atom_site_label
_atom_site_fract_x
_atom_site_fract_y
_atom_site_fract_z
_atom_site_U_iso_or_equiv
_atom_site_adp_type
_atom_site_calc_flag
_atom_site_refinement_flags
_atom_site_occupancy
_atom_site_disorder_assembly
_atom_site_disorder_group
_atom_site_type_symbol
C1A 0.0576(5) 0.0453(5) 0.1379(2) 0.0834(12) Uani d . 1 . . C
H1A1 0.092(3) 0.037(3) 0.1868(16) 0.067(9) Uiso d . 1 . . H
H1A2 -0.027(4) 0.091(4) 0.142(2) 0.106(15) Uiso d . 1 . . H
C2A 0.0308(4) -0.0926(3) 0.11343(16) 0.0640(9) Uani d . 1 . . C
H2A 0.118(3) -0.146(3) 0.1179(15) 0.067(9) Uiso d . 1 . . H
C3A -0.0736(4) -0.1633(5) 0.16051(18) 0.0897(12) Uani d . 1 . . C
H3A1 -0.0470 -0.1515 0.2096 0.111(14) Uiso calc R 1 . . H
H3A2 -0.1646 -0.1247 0.1541 0.138(19) Uiso calc R 1 . . H
C4A -0.0831(6) -0.3055(5) 0.1452(2) 0.1063(15) Uani d . 1 . . C
H4A1 -0.1500 -0.3445 0.1763 0.18(2) Uiso calc R 1 . . H
H4A2 0.0061 -0.3450 0.1526 0.109(16) Uiso calc R 1 . . H
H4A3 -0.1113 -0.3181 0.0970 0.132(17) Uiso calc R 1 . . H
O5A 0.1596(3) 0.1090(3) 0.09665(15) 0.0813(7) Uani d . 1 . . O
H5A 0.125(5) 0.131(4) 0.051(2) 0.127(16) Uiso d . 1 . . H
N6A -0.0128(3) -0.0945(2) 0.03905(11) 0.0540(6) Uani d . 1 . . N
C7A -0.1309(4) -0.0364(3) 0.01203(18) 0.0633(9) Uani d . 1 . . C
C8A -0.1407(4) -0.0648(3) -0.06492(17) 0.0721(10) Uani d . 1 . . C
H8A1 -0.1491 0.0146 -0.0920 0.073(10) Uiso calc R 1 . . H
H8A2 -0.2202 -0.1196 -0.0749 0.104(13) Uiso calc R 1 . . H
C9A -0.0061(4) -0.1343(3) -0.08243(17) 0.0761(10) Uani d . 1 . . C
H9A1 -0.0247 -0.2171 -0.1047 0.107(13) Uiso calc R 1 . . H
H9A2 0.0507 -0.0825 -0.1140 0.086(11) Uiso calc R 1 . . H
C10A 0.0646(4) -0.1525(3) -0.01331(16) 0.0586(8) Uani d . 1 . . C
O11A -0.2113(3) 0.0266(3) 0.04706(14) 0.0884(8) Uani d . 1 . . O
O12A 0.1740(3) -0.2076(2) -0.00245(12) 0.0807(7) Uani d . 1 . . O
C1B -0.1169(5) 0.2490(5) -0.2179(2) 0.0803(12) Uani d . 1 . . C
H1B1 -0.100(4) 0.186(4) -0.2567(19) 0.091(11) Uiso d . 1 . . H
H1B2 -0.142(4) 0.336(4) -0.2339(17) 0.084(11) Uiso d . 1 . . H
C2B 0.0189(4) 0.2558(4) -0.17848(18) 0.0794(11) Uani d . 1 . . C
H2B 0.046(3) 0.173(3) -0.1609(13) 0.050(8) Uiso d . 1 . . H
C3B 0.1372(6) 0.3047(9) -0.2243(3) 0.152(2) Uani d . 1 . . C
H3B1 0.1139 0.2891 -0.2735 0.28(4) Uiso calc R 1 . . H
H3B2 0.1453 0.3976 -0.2180 0.15(3) Uiso calc R 1 . . H
C4B 0.2646(7) 0.2486(13) -0.2103(8) 0.275(6) Uani d . 1 . . C
H4B1 0.3337 0.2853 -0.2409 0.38(6) Uiso calc R 1 . . H
H4B2 0.2590 0.1569 -0.2182 0.42(10) Uiso calc R 1 . . H
H4B3 0.2896 0.2646 -0.1619 0.7(2) Uiso calc R 1 . . H
O5B -0.2229(3) 0.1920(3) -0.17740(16) 0.0869(8) Uani d . 1 . . O
H5B -0.275(6) 0.244(5) -0.148(3) 0.18(3) Uiso d . 1 . . H
N6B 0.0030(2) 0.3316(2) -0.11269(13) 0.0594(7) Uani d . 1 . . N
C7B -0.0334(3) 0.4625(3) -0.1098(2) 0.0749(10) Uani d . 1 . . C
C8B -0.0397(4) 0.5018(4) -0.0342(2) 0.0822(11) Uani d . 1 . . C
H8B1 -0.1303 0.5374 -0.0229 0.129(16) Uiso calc R 1 . . H
H8B2 0.0307 0.5663 -0.0239 0.115(14) Uiso calc R 1 . . H
C9B -0.0133(4) 0.3790(3) 0.00739(18) 0.0795(11) Uani d . 1 . . C
H9B1 0.0616 0.3913 0.0411 0.056(8) Uiso calc R 1 . . H
H9B2 -0.0962 0.3523 0.0327 0.088(12) Uiso calc R 1 . . H
C10B 0.0256(3) 0.2818(3) -0.04687(17) 0.0610(8) Uani d . 1 . . C
O11B -0.0529(3) 0.5277(3) -0.16153(15) 0.1077(9) Uani d . 1 . . O
O12B 0.0690(3) 0.1722(2) -0.03613(12) 0.0799(7) Uani d . 1 . . O

loop_
_atom_site_aniso_label
_atom_site_aniso_U_11
_atom_site_aniso_U_22
_atom_site_aniso_U_33
_atom_site_aniso_U_12
_atom_site_aniso_U_13
_atom_site_aniso_U_23
C1A 0.086(3) 0.104(3) 0.060(2) 0.004(3) -0.008(2) -0.018(2)
C2A 0.058(2) 0.080(2) 0.0539(19) 0.0033(19) -0.0068(16) 0.0027(17)
C3A 0.092(3) 0.117(4) 0.060(2) -0.007(3) 0.006(2) 0.015(2)
C4A 0.115(4) 0.116(4) 0.088(3) -0.024(3) 0.001(3) 0.026(3)
O5A 0.0808(18) 0.0859(17) 0.0770(17) -0.0097(14) -0.0228(15) 0.0010(15)
N6A 0.0523(16) 0.0592(14) 0.0506(14) 0.0020(14) -0.0015(13) 0.0016(12)
C7A 0.051(2) 0.065(2) 0.074(2) -0.0048(18) -0.0055(18) 0.0017(19)
C8A 0.081(3) 0.067(2) 0.068(2) -0.019(2) -0.0219(19) 0.0141(19)
C9A 0.109(3) 0.062(2) 0.058(2) -0.002(2) -0.004(2) -0.0006(16)
C10A 0.071(2) 0.0446(17) 0.061(2) -0.0004(17) 0.0038(18) 0.0001(15)
O11A 0.0631(15) 0.107(2) 0.0952(17) 0.0197(15) -0.0040(14) -0.0081(16)
O12A 0.0793(17) 0.0770(17) 0.0857(17) 0.0202(14) 0.0082(14) -0.0021(14)
C1B 0.097(3) 0.085(3) 0.059(2) 0.026(3) 0.004(2) -0.002(2)
C2B 0.080(3) 0.090(3) 0.068(2) 0.024(2) 0.016(2) 0.014(2)
C3B 0.110(5) 0.218(9) 0.128(5) 0.018(5) 0.067(4) 0.034(4)
C4B 0.082(5) 0.314(16) 0.430(19) -0.041(7) 0.088(7) -0.068(11)
O5B 0.0859(19) 0.0876(19) 0.0873(17) 0.0005(17) -0.0016(16) -0.0159(17)
N6B 0.0565(15) 0.0546(15) 0.0672(16) 0.0005(13) 0.0028(14) 0.0102(13)
C7B 0.063(2) 0.063(2) 0.099(3) -0.0059(18) 0.002(2) 0.021(2)
C8B 0.068(3) 0.070(2) 0.109(3) 0.002(2) -0.007(2) -0.013(2)
C9B 0.077(3) 0.085(3) 0.076(2) -0.010(2) 0.003(2) -0.010(2)
C10B 0.056(2) 0.0576(19) 0.069(2) -0.0106(17) -0.0049(17) 0.0091(17)
O11B 0.127(2) 0.0796(18) 0.117(2) 0.0012(17) -0.0002(19) 0.0412(17)
O12B 0.0951(18) 0.0623(15) 0.0824(16) -0.0020(14) -0.0140(14) 0.0134(13)

loop_
_atom_type_symbol
_atom_type_description
_atom_type_scat_dispersion_real
_atom_type_scat_dispersion_imag
_atom_type_scat_source
C C 0.0033 0.0016 'International Tables Vol C Tables 4.2.6.8 and 6.1.1.4'
H H 0.0000 0.0000 'International Tables Vol C Tables 4.2.6.8 and 6.1.1.4'
N N 0.0061 0.0033 'International Tables Vol C Tables 4.2.6.8 and 6.1.1.4'
O O 0.0106 0.0060 'International Tables Vol C Tables 4.2.6.8 and 6.1.1.4'

loop_
_geom_angle_atom_site_label_1
_geom_angle_atom_site_label_2
_geom_angle_atom_site_label_3
_geom_angle
_geom_angle_publ_flag
O5A C1A C2A 112.7(3) no
O5A C1A H1A1 109.1(17) no
C2A C1A H1A1 105.1(18) no
O5A C1A H1A2 114(3) no
C2A C1A H1A2 110(3) no
H1A1 C1A H1A2 104(3) no
N6A C2A C1A 110.7(3) no
N6A C2A C3A 111.4(3) no
C1A C2A C3A 112.5(3) no
N6A C2A H2A 108.2(16) no
C1A C2A H2A 110.1(17) no
C3A C2A H2A 103.8(17) no
C4A C3A C2A 113.3(3) no
C4A C3A H3A1 108.9 no
C2A C3A H3A1 108.9 no
C4A C3A H3A2 108.9 no
C2A C3A H3A2 108.9 no
H3A1 C3A H3A2 107.7 no
C3A C4A H4A1 109.5 no
C3A C4A H4A2 109.5 no
H4A1 C4A H4A2 109.5 no
C3A C4A H4A3 109.5 no
H4A1 C4A H4A3 109.5 no
H4A2 C4A H4A3 109.5 no
C1A O5A H5A 112(3) no
C10A N6A C7A 111.6(3) no
C10A N6A C2A 122.8(3) no
C7A N6A C2A 125.6(3) no
O11A C7A N6A 123.9(3) no
O11A C7A C8A 127.0(3) no
N6A C7A C8A 109.1(3) no
C7A C8A C9A 104.7(3) no
C7A C8A H8A1 110.8 no
C9A C8A H8A1 110.8 no
C7A C8A H8A2 110.8 no
C9A C8A H8A2 110.8 no
H8A1 C8A H8A2 108.9 no
C10A C9A C8A 105.0(3) no
C10A C9A H9A1 110.8 no
C8A C9A H9A1 110.8 no
C10A C9A H9A2 110.8 no
C8A C9A H9A2 110.8 no
H9A1 C9A H9A2 108.8 no
O12A C10A N6A 123.4(3) no
O12A C10A C9A 127.2(3) no
N6A C10A C9A 109.3(3) no
O5B C1B C2B 112.3(3) no
O5B C1B H1B1 104(2) no
C2B C1B H1B1 105(2) no
O5B C1B H1B2 112(2) no
C2B C1B H1B2 109(2) no
H1B1 C1B H1B2 115(3) no
N6B C2B C1B 110.6(3) no
N6B C2B C3B 112.5(5) no
C1B C2B C3B 112.5(4) no
N6B C2B H2B 102.0(15) no
C1B C2B H2B 111.7(17) no
C3B C2B H2B 106.9(16) no
C4B C3B C2B 114.6(7) no
C4B C3B H3B1 108.6 no
C2B C3B H3B1 108.6 no
C4B C3B H3B2 108.6 no
C2B C3B H3B2 108.6 no
H3B1 C3B H3B2 107.6 no
C3B C4B H4B1 109.5 no
C3B C4B H4B2 109.5 no
H4B1 C4B H4B2 109.5 no
C3B C4B H4B3 109.5 no
H4B1 C4B H4B3 109.5 no
H4B2 C4B H4B3 109.5 no
C1B O5B H5B 119(3) no
C10B N6B C7B 111.6(3) no
C10B N6B C2B 123.5(3) no
C7B N6B C2B 124.9(3) no
O11B C7B N6B 123.2(4) no
O11B C7B C8B 128.5(3) no
N6B C7B C8B 108.2(3) no
C7B C8B C9B 105.3(3) no
C7B C8B H8B1 110.7 no
C9B C8B H8B1 110.7 no
C7B C8B H8B2 110.7 no
C9B C8B H8B2 110.7 no
H8B1 C8B H8B2 108.8 no
C10B C9B C8B 104.4(3) no
C10B C9B H9B1 110.9 no
C8B C9B H9B1 110.9 no
C10B C9B H9B2 110.9 no
C8B C9B H9B2 110.9 no
H9B1 C9B H9B2 108.9 no
O12B C10B N6B 123.7(3) no
O12B C10B C9B 126.7(3) no
N6B C10B C9B 109.6(3) no

loop_
_geom_bond_atom_site_label_1
_geom_bond_atom_site_label_2
_geom_bond_site_symmetry_2
_geom_bond_distance
_geom_bond_publ_flag
C1A O5A . 1.415(5) yes
C1A C2A . 1.519(5) no
C1A H1A1 . 0.98(3) no
C1A H1A2 . 0.95(4) no
C2A N6A . 1.468(4) yes
C2A C3A . 1.527(5) no
C2A H2A . 1.01(3) no
C3A C4A . 1.499(6) no
C3A H3A1 . 0.9700 no
C3A H3A2 . 0.9700 no
C4A H4A1 . 0.9600 no
C4A H4A2 . 0.9600 no
C4A H4A3 . 0.9600 no
O5A H5A . 0.96(5) no
N6A C10A . 1.375(4) yes
N6A C7A . 1.383(4) yes
C7A O11A . 1.208(4) no
C7A C8A . 1.487(4) no
C8A C9A . 1.517(5) no
C8A H8A1 . 0.9700 no
C8A H8A2 . 0.9700 no
C9A C10A . 1.485(4) no
C9A H9A1 . 0.9700 no
C9A H9A2 . 0.9700 no
C10A O12A . 1.213(4) yes
C1B O5B . 1.405(5) yes
C1B C2B . 1.506(5) no
C1B H1B1 . 0.99(4) no
C1B H1B2 . 0.98(4) no
C2B N6B . 1.477(4) yes
C2B C3B . 1.517(6) no
C2B H2B . 0.95(3) no
C3B C4B . 1.382(10) no
C3B H3B1 . 0.9700 no
C3B H3B2 . 0.9700 no
C4B H4B1 . 0.9600 no
C4B H4B2 . 0.9600 no
C4B H4B3 . 0.9600 no
O5B H5B . 0.92(6) no
N6B C10B . 1.364(4) yes
N6B C7B . 1.397(4) yes
C7B O11B . 1.203(4) no
C7B C8B . 1.486(5) no
C8B C9B . 1.514(5) no
C8B H8B1 . 0.9700 no
C8B H8B2 . 0.9700 no
C9B C10B . 1.483(4) no
C9B H9B1 . 0.9700 no
C9B H9B2 . 0.9700 no
C10B O12B . 1.223(3) yes

loop_
_geom_torsion_atom_site_label_1
_geom_torsion_atom_site_label_2
_geom_torsion_atom_site_label_3
_geom_torsion_atom_site_label_4
_geom_torsion
_geom_torsion_publ_flag
O5A C1A C2A N6A -57.8(4) no
O5A C1A C2A C3A 176.9(3) no
N6A C2A C3A C4A 65.1(5) no
C1A C2A C3A C4A -170.0(4) no
C1A C2A N6A C10A 115.9(4) yes
C3A C2A N6A C10A -118.2(3) yes
C1A C2A N6A C7A -61.7(4) yes
C3A C2A N6A C7A 64.2(4) yes
C10A N6A C7A O11A -175.9(3) no
C2A N6A C7A O11A 2.0(5) no
C10A N6A C7A C8A 4.3(3) yes
C2A N6A C7A C8A -177.8(3) no
O11A C7A C8A C9A 174.1(3) no
N6A C7A C8A C9A -6.1(3) no
C7A C8A C9A C10A 5.5(3) no
C7A N6A C10A O12A 178.6(3) yes
C2A N6A C10A O12A 0.7(5) no
C7A N6A C10A C9A -0.6(3) yes
C2A N6A C10A C9A -178.5(3) no
C8A C9A C10A O12A 177.6(3) no
C8A C9A C10A N6A -3.3(3) yes
O5B C1B C2B N6B -59.0(5) no
O5B C1B C2B C3B 174.2(5) no
N6B C2B C3B C4B 89.5(10) no
C1B C2B C3B C4B -144.8(9) no
C1B C2B N6B C10B 119.0(4) yes
C3B C2B N6B C10B -114.2(4) yes
C1B C2B N6B C7B -62.6(4) yes
C3B C2B N6B C7B 64.2(5) yes
C10B N6B C7B O11B 177.0(3) no
C2B N6B C7B O11B -1.5(5) no
C10B N6B C7B C8B -2.0(4) yes
C2B N6B C7B C8B 179.5(3) no
O11B C7B C8B C9B 177.3(4) no
N6B C7B C8B C9B -3.8(4) no
C7B C8B C9B C10B 7.6(4) no
C7B N6B C10B O12B -174.1(3) yes
C2B N6B C10B O12B 4.5(5) no
C7B N6B C10B C9B 7.2(4) yes
C2B N6B C10B C9B -174.3(3) no
C8B C9B C10B O12B 172.2(3) yes
C8B C9B C10B N6B -9.1(4) yes

loop_
_cod_related_entry_id
_cod_related_entry_database
_cod_related_entry_code
1 ChemSpider 21105687
